data_4344642
loop_
_publ_author_name
'Su, Xuelian'
'Yao, Zizhu'
'Ye, Yingxiang'
'Zeng, Heng'
'Xu, Gang'
'Wu, Ling'
'Ma, Xiuling'
'Chen, Qian-Huo'
'Wang, Lihua'
'Zhang, Zhangjing'
'Xiang, Shengchang'

_publ_section_title
;
 40-Fold Enhanced Intrinsic Proton Conductivity in Coordination Polymers
 with the Same Proton-Conducting Pathway by Tuning Metal Cation Nodes.
;
_journal_issue 2
_journal_name_full 'Inorganic chemistry'
_journal_page_first 983
_journal_page_last 986
_journal_paper_doi 10.1021/acs.inorgchem.5b02686
_journal_volume 55
_journal_year 2016
_chemical_formula_moiety '0.5(Fe2 H12 O20 P4), C3 H5 N2'
_chemical_formula_sum 'C3 H11 Fe N2 O10 P2'
_chemical_formula_weight 352.93
_chemical_name_systematic
;
 ?
;
_space_group_crystal_system monoclinic
_space_group_IT_number 15
_space_group_name_Hall '-C 2yc'
_space_group_name_H-M_alt 'C 1 2/c 1'
_symmetry_space_group_name_Hall '-C 2yc'
_symmetry_space_group_name_H-M 'C 1 2/c 1'
_atom_sites_solution_hydrogens mixed
_atom_sites_solution_primary direct
_audit_creation_date 2015-09-24
_audit_creation_method
;
Olex2 1.2
(compiled 2015.01.26 svn.r3150 for OlexSys, GUI svn.r4998)
;
_cell_angle_alpha 90
_cell_angle_beta 106.633(4)
_cell_angle_gamma 90
_cell_formula_units_Z 4
_cell_length_a 22.2497(7)
_cell_length_b 7.3225(2)
_cell_length_c 7.1209(2)
_cell_measurement_temperature 293(2)
_cell_volume 1111.62(6)
_computing_molecular_graphics 'Olex2 (Dolomanov et al., 2009)'
_computing_publication_material 'Olex2 (Dolomanov et al., 2009)'
_computing_structure_refinement 'ShelXL (Sheldrick, 2008)'
_computing_structure_solution 'SIR2004 (Burla et al., 2007)'
_diffrn_ambient_temperature 293(2)
_diffrn_measured_fraction_theta_full 0.999
_diffrn_measured_fraction_theta_max 0.997
_diffrn_measurement_device_type 'multiwire proportional'
_diffrn_measurement_method 'phi and omega scans'
_diffrn_radiation_monochromator graphite
_diffrn_radiation_type CuK\a
_diffrn_radiation_wavelength 1.54184
_diffrn_reflns_av_R_equivalents 0.0337
_diffrn_reflns_av_unetI/netI 0.0174
_diffrn_reflns_laue_measured_fraction_full 0.999
_diffrn_reflns_laue_measured_fraction_max 0.997
_diffrn_reflns_limit_h_max 27
_diffrn_reflns_limit_h_min -19
_diffrn_reflns_limit_k_max 8
_diffrn_reflns_limit_k_min -9
_diffrn_reflns_limit_l_max 8
_diffrn_reflns_limit_l_min -8
_diffrn_reflns_number 6053
_diffrn_reflns_point_group_measured_fraction_full 0.999
_diffrn_reflns_point_group_measured_fraction_max 0.997
_diffrn_reflns_theta_full 67.684
_diffrn_reflns_theta_max 73.834
_diffrn_reflns_theta_min 4.147
_exptl_absorpt_coefficient_mu 14.186
_exptl_absorpt_correction_type none
_exptl_crystal_density_diffrn 2.109
_exptl_crystal_description piece
_exptl_crystal_F_000 716
_refine_diff_density_max 0.800
_refine_diff_density_min -1.021
_refine_diff_density_rms 0.209
_refine_ls_extinction_method none
_refine_ls_goodness_of_fit_ref 1.078
_refine_ls_hydrogen_treatment constr
_refine_ls_matrix_type full
_refine_ls_number_parameters 86
_refine_ls_number_reflns 1127
_refine_ls_number_restraints 0
_refine_ls_restrained_S_all 1.078
_refine_ls_R_factor_all 0.0390
_refine_ls_R_factor_gt 0.0384
_refine_ls_shift/su_max 0.000
_refine_ls_shift/su_mean 0.000
_refine_ls_structure_factor_coef Fsqd
_refine_ls_weighting_details
;
 w=1/[\s^2^(Fo^2^)+(0.0870P)^2^+2.6000P]
 where P=(Fo^2^+2Fc^2^)/3
;
_refine_ls_weighting_scheme calc
_refine_ls_wR_factor_gt 0.1175
_refine_ls_wR_factor_ref 0.1185
_reflns_Friedel_coverage 0.000
_reflns_number_gt 1103
_reflns_number_total 1127
_reflns_threshold_expression 'I > 2\s(I)'
_cod_data_source_file ic5b02686_si_002.cif
_cod_data_source_block fju-25-fe
_cod_database_code 4344642
_shelxl_version_number 2013-2
_shelx_space_group_comment
;
The symmetry employed for this shelxl refinement is uniquely defined
by the following loop, which should always be used as a source of
symmetry information in preference to the above space-group names.
They are only intended as comments.
;
_olex2_refinement_description
;
1. Fixed Uiso
 At 1.2 times of:
  All C(H) groups, All N(H) groups
 At 1.5 times of:
  All O(H) groups, All O(H,H) groups
2.a Rotating group:
 O5(H5A,H5B)
2.b Aromatic/amide H refined with riding coordinates:
 N0AA(H0AA), C2(H2), C3(H3)
2.c Idealised tetrahedral OH refined as rotating group:
 O4(H4)
;
_olex2_submission_special_instructions 'No special instructions were received'

loop_
_space_group_symop_operation_xyz
'x, y, z'
'-x, y, -z+1/2'
'x+1/2, y+1/2, z'
'-x+1/2, y+1/2, -z+1/2'
'-x, -y, -z'
'x, -y, z-1/2'
'-x+1/2, -y+1/2, -z'
'x+1/2, -y+1/2, z-1/2'

loop_
_atom_site_label
_atom_site_type_symbol
_atom_site_fract_x
_atom_site_fract_y
_atom_site_fract_z
_atom_site_U_iso_or_equiv
_atom_site_adp_type
_atom_site_occupancy
_atom_site_site_symmetry_order
_atom_site_calc_flag
_atom_site_refinement_flags_posn
_atom_site_refinement_flags_adp
_atom_site_refinement_flags_occupancy
Fe1 Fe 0.2500 0.7500 0.0000 0.0111(2) Uani 1 2 d S T P
P1 P 0.16718(3) 0.87385(8) 0.29526(10) 0.0117(2) Uani 1 1 d . . .
O4 O 0.10801(9) 0.9719(3) 0.1550(3) 0.0219(5) Uani 1 1 d . . .
H4 H 0.1196 1.0517 0.0924 0.033 Uiso 1 1 calc GR . .
O3 O 0.19396(11) 0.7381(2) 0.1771(4) 0.0172(5) Uani 1 1 d . . .
O1 O 0.21547(9) 1.0167(3) 0.3910(3) 0.0189(5) Uani 1 1 d . . .
O2 O 0.14120(11) 0.7728(3) 0.4416(3) 0.0166(5) Uani 1 1 d . . .
N0AA N 0.0467(2) 0.5103(8) 0.3056(6) 0.0667(15) Uani 1 1 d . . .
H0AA H 0.0842 0.5520 0.3505 0.080 Uiso 1 1 calc R . .
C2 C 0.0323(3) 0.3332(9) 0.2883(8) 0.0711(19) Uani 1 1 d . . .
H2 H 0.0592 0.2335 0.3201 0.085 Uiso 1 1 calc R . .
O5 O 0.31694(9) 0.8880(3) 0.2122(3) 0.0156(4) Uani 1 1 d . . .
H5A H 0.3261 0.8291 0.3222 0.023 Uiso 1 1 d GR . .
H5B H 0.3034 0.9952 0.2307 0.023 Uiso 1 1 d GR . .
C3 C 0.0000 0.6063(12) 0.2500 0.080(3) Uani 1 2 d S T P
H3 H 0.0000 0.7333 0.2500 0.096 Uiso 1 2 calc RS T P

loop_
_atom_site_aniso_label
_atom_site_aniso_U_11
_atom_site_aniso_U_22
_atom_site_aniso_U_33
_atom_site_aniso_U_23
_atom_site_aniso_U_13
_atom_site_aniso_U_12
Fe1 0.0108(4) 0.0064(4) 0.0166(4) 0.00101(19) 0.0047(2) 0.00144(18)
P1 0.0118(4) 0.0071(4) 0.0171(4) -0.0012(2) 0.0054(3) -0.0015(2)
O4 0.0160(10) 0.0208(11) 0.0286(11) 0.0086(8) 0.0060(8) 0.0030(8)
O3 0.0206(12) 0.0099(10) 0.0242(12) -0.0028(7) 0.0114(9) -0.0017(7)
O1 0.0198(10) 0.0112(10) 0.0258(10) -0.0058(8) 0.0065(8) -0.0058(8)
O2 0.0192(11) 0.0122(9) 0.0209(11) 0.0003(7) 0.0097(9) -0.0031(7)
N0AA 0.046(2) 0.109(4) 0.042(2) 0.003(2) 0.0081(17) -0.046(3)
C2 0.090(4) 0.074(4) 0.065(3) 0.034(3) 0.048(3) 0.061(4)
O5 0.0154(10) 0.0110(10) 0.0193(10) -0.0005(7) 0.0032(7) 0.0000(7)
C3 0.136(10) 0.049(5) 0.050(5) 0.000 0.021(6) 0.000

loop_
_atom_type_symbol
_atom_type_description
_atom_type_scat_dispersion_real
_atom_type_scat_dispersion_imag
_atom_type_scat_source
C C 0.0181 0.0091 'International Tables Vol C Tables 4.2.6.8 and 6.1.1.4'
H H 0.0000 0.0000 'International Tables Vol C Tables 4.2.6.8 and 6.1.1.4'
Fe Fe -1.1336 3.1974 'International Tables Vol C Tables 4.2.6.8 and 6.1.1.4'
N N 0.0311 0.0180 'International Tables Vol C Tables 4.2.6.8 and 6.1.1.4'
O O 0.0492 0.0322 'International Tables Vol C Tables 4.2.6.8 and 6.1.1.4'
P P 0.2955 0.4335 'International Tables Vol C Tables 4.2.6.8 and 6.1.1.4'

loop_
_geom_angle_atom_site_label_1
_geom_angle_atom_site_label_2
_geom_angle_atom_site_label_3
_geom_angle
_geom_angle_site_symmetry_1
_geom_angle_site_symmetry_3
O3 Fe1 O3 180.0 7_565 .
O3 Fe1 O5 89.47(9) 7_565 .
O3 Fe1 O5 90.53(9) 7_565 7_565
O3 Fe1 O5 90.53(9) . .
O3 Fe1 O5 89.47(9) . 7_565
O1 Fe1 O3 87.51(8) 6_575 7_565
O1 Fe1 O3 87.51(8) 4_545 .
O1 Fe1 O3 92.49(8) 6_575 .
O1 Fe1 O3 92.49(8) 4_545 7_565
O1 Fe1 O1 180.0 6_575 4_545
O1 Fe1 O5 88.97(8) 4_545 7_565
O1 Fe1 O5 91.03(8) 6_575 7_565
O1 Fe1 O5 88.97(8) 6_575 .
O1 Fe1 O5 91.03(8) 4_545 .
O5 Fe1 O5 180.00(10) . 7_565
O3 P1 O4 109.47(13) . .
O1 P1 O4 109.02(12) . .
O1 P1 O3 111.02(12) . .
O1 P1 O2 112.79(12) . .
O2 P1 O4 104.07(12) . .
O2 P1 O3 110.21(12) . .
P1 O4 H4 109.5 . .
P1 O3 Fe1 136.50(12) . .
P1 O1 Fe1 159.42(14) . 4
C2 N0AA H0AA 124.1 . .
C3 N0AA H0AA 124.1 . .
C3 N0AA C2 111.8(5) . .
N0AA C2 C2 103.3(3) . 2
N0AA C2 H2 128.3 . .
C2 C2 H2 128.3 2 .
Fe1 O5 H5A 110.6 . .
Fe1 O5 H5B 110.3 . .
H5A O5 H5B 108.5 . .
N0AA C3 N0AA 109.8(8) 2 .
N0AA C3 H3 125.1 . .
N0AA C3 H3 125.1 2 .

loop_
_geom_bond_atom_site_label_1
_geom_bond_atom_site_label_2
_geom_bond_distance
_geom_bond_site_symmetry_2
Fe1 O3 2.013(2) .
Fe1 O3 2.013(2) 7_565
Fe1 O1 1.9415(19) 6_575
Fe1 O1 1.9415(19) 4_545
Fe1 O5 2.0578(19) .
Fe1 O5 2.0578(19) 7_565
P1 O4 1.579(2) .
P1 O3 1.529(2) .
P1 O1 1.5147(19) .
P1 O2 1.521(2) .
O4 H4 0.8200 .
O1 Fe1 1.9415(19) 4
N0AA H0AA 0.8600 .
N0AA C2 1.333(8) .
N0AA C3 1.222(8) .
C2 C2 1.384(13) 2
C2 H2 0.9300 .
O5 H5A 0.8657 .
O5 H5B 0.8645 .
C3 N0AA 1.222(8) 2
C3 H3 0.9300 .

loop_
_geom_hbond_atom_site_label_D
_geom_hbond_atom_site_label_H
_geom_hbond_atom_site_label_A
_geom_hbond_distance_DH
_geom_hbond_distance_HA
_geom_hbond_distance_DA
_geom_hbond_angle_DHA
_geom_hbond_site_symmetry_A
O4 H4 O2 0.82 1.82 2.644(3) 176.7 6_575
N0AA H0AA O2 0.86 2.04 2.809(5) 147.9 .
O5 H5A O2 0.87 1.79 2.649(3) 169.4 7_566
O5 H5B O3 0.86 1.89 2.713(3) 158.3 4

loop_
_geom_torsion_atom_site_label_1
_geom_torsion_atom_site_label_2
_geom_torsion_atom_site_label_3
_geom_torsion_atom_site_label_4
_geom_torsion
_geom_torsion_site_symmetry_4
O4 P1 O3 Fe1 80.8(2) .
O4 P1 O1 Fe1 29.4(4) 4
O3 P1 O1 Fe1 150.0(4) 4
O1 P1 O3 Fe1 -39.6(3) .
O2 P1 O3 Fe1 -165.32(19) .
O2 P1 O1 Fe1 -85.7(4) 4
C2 N0AA C3 N0AA 0.1(3) 2
C3 N0AA C2 C2 -0.2(7) 2
